data_4332760
loop_
_publ_author_name
'Kholdeeva, Oxana A.'
'Maksimov, Gennadii M.'
'Maksimovskaya, Raisa I.'
'Vanina, Marina P.'
'Trubitsina, Tatiana A.'
'Naumov, Dmitry Yu.'
'Kolesov, Boris A.'
'Antonova, Nadya S.'
'Carb\'o, Jorge J.'
'Poblet, Josep M.'

_publ_section_title
;
 ZrIV-Monosubstituted Keggin-Type Dimeric Polyoxometalates:&#x00A0;
 Synthesis, Characterization, Catalysis of H2O2-Based Oxidations, and
 Theoretical Study
;
_journal_issue 18
_journal_name_full 'Inorganic Chemistry'
_journal_page_first 7224
_journal_page_last 7234
_journal_paper_doi 10.1021/ic0608142
_journal_volume 45
_journal_year 2006
_chemical_formula_sum 'C128 H290 N8 O80 P2 W22 Zr2'
_chemical_formula_weight 7510.76
_space_group_IT_number 14
_symmetry_cell_setting monoclinic
_symmetry_Int_Tables_number 14
_symmetry_space_group_name_Hall '-P 2yn'
_symmetry_space_group_name_H-M 'P 1 21/n 1'
_atom_sites_solution_hydrogens geom
_atom_sites_solution_primary direct
_atom_sites_solution_secondary difmap
_audit_creation_method SHELXL-97
_cell_angle_alpha 90.00
_cell_angle_beta 109.130(2)
_cell_angle_gamma 90.00
_cell_formula_units_Z 2
_cell_length_a 15.104(2)
_cell_length_b 47.406(7)
_cell_length_c 15.344(2)
_cell_measurement_reflns_used 8299
_cell_measurement_temperature 100(2)
_cell_measurement_theta_max 27.49
_cell_measurement_theta_min 2.64
_cell_volume 10380(2)
_computing_cell_refinement 'SAINT (Bruker, 2004)'
_computing_data_collection 'APEX2 (Bruker, 2004)'
_computing_data_reduction 'SAINT (Bruker, 2004)'
_computing_molecular_graphics 'SHELXTL (Bruker, 2004)'
_computing_publication_material 'SHELXTL (Bruker, 2004)'
_computing_structure_refinement 'SHELXTL (Bruker, 2004)'
_computing_structure_solution 'SHELXTL (Bruker, 2004)'
_diffrn_ambient_temperature 100(2)
_diffrn_detector_area_resol_mean 25
_diffrn_measured_fraction_theta_full 0.973
_diffrn_measured_fraction_theta_max 0.969
_diffrn_measurement_device_type 'Bruker Nonius X8Apex CCD area-detector'
_diffrn_measurement_method '\f scans'
_diffrn_radiation_monochromator graphite
_diffrn_radiation_probe x-ray
_diffrn_radiation_source 'fine-focus sealed tube'
_diffrn_radiation_type MoK\a
_diffrn_radiation_wavelength 0.71073
_diffrn_reflns_av_R_equivalents 0.0424
_diffrn_reflns_av_sigmaI/netI 0.0593
_diffrn_reflns_limit_h_max 17
_diffrn_reflns_limit_h_min -17
_diffrn_reflns_limit_k_max 57
_diffrn_reflns_limit_k_min -55
_diffrn_reflns_limit_l_max 18
_diffrn_reflns_limit_l_min -16
_diffrn_reflns_number 52539
_diffrn_reflns_theta_full 25.00
_diffrn_reflns_theta_max 25.68
_diffrn_reflns_theta_min 2.09
_diffrn_source 'fine-focus sealed tube'
_diffrn_standards_decay_% 0
_diffrn_standards_number 0
_exptl_absorpt_coefficient_mu 12.319
_exptl_absorpt_correction_T_max 0.202
_exptl_absorpt_correction_T_min 0.071
_exptl_absorpt_correction_type integration
_exptl_absorpt_process_details 'XPREP (Bruker, 2004)'
_exptl_crystal_colour colorless
_exptl_crystal_density_diffrn 2.403
_exptl_crystal_density_method 'not measured'
_exptl_crystal_description prism
_exptl_crystal_F_000 6980
_exptl_crystal_size_max 0.22
_exptl_crystal_size_mid 0.25
_exptl_crystal_size_min 0.13
_refine_diff_density_max 1.734
_refine_diff_density_min -2.154
_refine_diff_density_rms 0.265
_refine_ls_extinction_coef 0
_refine_ls_extinction_method none
_refine_ls_goodness_of_fit_ref 1.081
_refine_ls_hydrogen_treatment constr
_refine_ls_matrix_type full
_refine_ls_number_parameters 1106
_refine_ls_number_reflns 19122
_refine_ls_number_restraints 0
_refine_ls_restrained_S_all 1.081
_refine_ls_R_factor_all 0.0944
_refine_ls_R_factor_gt 0.0690
_refine_ls_shift/su_max 0.003
_refine_ls_shift/su_mean 0.000
_refine_ls_structure_factor_coef Fsqd
_refine_ls_weighting_details 'calc w=1/[\s^2^(Fo^2^)+(0.0160P)^2^+418.7996P] where P=(Fo^2^+2Fc^2^)/3'
_refine_ls_weighting_scheme calc
_refine_ls_wR_factor_gt 0.1238
_refine_ls_wR_factor_ref 0.1309
_reflns_number_gt 13678
_reflns_number_total 19122
_reflns_threshold_expression >2\s(I)
_cod_data_source_file ic0608142sup1.cif
_cod_data_source_block hold004
_cod_original_sg_symbol_H-M 'P 21/n'
_cod_database_code 4332760

loop_
_symmetry_equiv_pos_as_xyz
'x, y, z'
'-x+1/2, y+1/2, -z+1/2'
'-x, -y, -z'
'x-1/2, -y-1/2, z-1/2'

loop_
_atom_site_label
_atom_site_type_symbol
_atom_site_fract_x
_atom_site_fract_y
_atom_site_fract_z
_atom_site_U_iso_or_equiv
_atom_site_adp_type
_atom_site_occupancy
_atom_site_symmetry_multiplicity
_atom_site_calc_flag
_atom_site_refinement_flags
W1 W 0.68602(5) 0.088084(19) 1.05696(5) 0.0423(2) Uani 1 1 d .
Zr1 Zr 0.48992(12) 0.03745(3) 0.99020(10) 0.0318(4) Uani 1 1 d .
P1 P 0.4579(4) 0.11743(10) 0.9734(4) 0.0433(11) Uani 1 1 d .
O1 O 0.4194(10) 0.0892(3) 0.9314(10) 0.063(4) Uani 1 1 d .
O2 O 0.3954(10) 0.1420(3) 0.9175(11) 0.066(4) Uani 1 1 d .
O3 O 0.4531(9) 0.1191(3) 1.0715(9) 0.056(4) Uani 1 1 d .
O4 O 0.5577(10) 0.1225(3) 0.9730(10) 0.059(4) Uani 1 1 d .
W2 W 0.40834(5) 0.076248(15) 0.77129(4) 0.03189(16) Uani 1 1 d .
W3 W 0.26110(5) 0.071897(17) 0.90641(5) 0.0416(2) Uani 1 1 d .
W4 W 0.53750(5) 0.084532(15) 1.19297(4) 0.02922(16) Uani 1 1 d .
W5 W 0.60781(5) 0.122304(17) 0.83843(5) 0.03477(17) Uani 1 1 d .
W6 W 0.30955(5) 0.114434(15) 1.11074(5) 0.03110(16) Uani 1 1 d .
W7 W 0.65761(4) 0.163062(15) 1.04258(5) 0.03217(16) Uani 1 1 d .
W8 W 0.37813(5) 0.151798(15) 0.75389(4) 0.03188(16) Uani 1 1 d .
W9 W 0.22900(4) 0.147175(16) 0.88836(5) 0.03490(17) Uani 1 1 d .
W10 W 0.50705(5) 0.159091(14) 1.17962(4) 0.02770(15) Uani 1 1 d .
O10 O 0.7974(8) 0.0752(2) 1.0967(7) 0.035(3) Uani 1 1 d .
W11 W 0.42567(6) 0.192672(16) 0.95730(5) 0.04136(19) Uani 1 1 d .
O11 O 0.6175(11) 0.0559(4) 1.0179(11) 0.086(6) Uani 1 1 d .
O12 O 0.4601(10) 0.0476(3) 0.8517(10) 0.063(4) Uani 1 1 d .
O13 O 0.3487(10) 0.0455(3) 0.9578(9) 0.059(4) Uani 1 1 d .
O14 O 0.5081(11) 0.0543(4) 1.1207(11) 0.075(5) Uani 1 1 d .
O20 O 0.3790(10) 0.0600(3) 0.6677(9) 0.057(4) Uani 1 1 d .
O21 O 0.6803(14) 0.0991(4) 0.9358(11) 0.084(5) Uani 1 1 d .
O22 O 0.5315(11) 0.0929(3) 0.7925(10) 0.063(4) Uani 1 1 d .
O23 O 0.2920(9) 0.0703(3) 0.7918(10) 0.060(4) Uani 1 1 d .
O24 O 0.2663(12) 0.0846(4) 1.0245(11) 0.077(5) Uani 1 1 d .
O25 O 0.4072(8) 0.0907(3) 1.1810(9) 0.045(3) Uani 1 1 d .
O26 O 0.6478(10) 0.0895(4) 1.1594(10) 0.069(5) Uani 1 1 d .
O30 O 0.1629(8) 0.0525(3) 0.8731(8) 0.050(3) Uani 1 1 d .
O31 O 0.7140(10) 0.1282(3) 1.0843(8) 0.056(4) Uani 1 1 d .
O32 O 0.3653(9) 0.1139(3) 0.7287(11) 0.064(4) Uani 1 1 d .
O33 O 0.2153(11) 0.1096(3) 0.8641(10) 0.065(4) Uani 1 1 d .
O34 O 0.5565(9) 0.1242(3) 1.2208(10) 0.059(4) Uani 1 1 d .
O40 O 0.5792(10) 0.0707(3) 1.3004(8) 0.053(4) Uani 1 1 d .
O41 O 0.6578(11) 0.1534(4) 0.9221(11) 0.080(5) Uani 1 1 d .
O42 O 0.5077(10) 0.1468(3) 0.7766(11) 0.067(4) Uani 1 1 d .
O43 O 0.2654(11) 0.1506(4) 0.7800(11) 0.074(5) Uani 1 1 d .
O44 O 0.2465(9) 0.1397(3) 1.0147(8) 0.046(3) Uani 1 1 d .
O45 O 0.3848(9) 0.1459(3) 1.1698(9) 0.048(3) Uani 1 1 d .
O46 O 0.6141(9) 0.1644(3) 1.1430(10) 0.065(4) Uani 1 1 d .
O50 O 0.6779(10) 0.1232(3) 0.7712(10) 0.065(4) Uani 1 1 d .
O51 O 0.5555(10) 0.1883(3) 0.9836(10) 0.061(4) Uani 1 1 d .
O52 O 0.4108(12) 0.1834(4) 0.8312(12) 0.083(5) Uani 1 1 d .
O53 O 0.2986(11) 0.1815(3) 0.9307(10) 0.068(4) Uani 1 1 d .
O54 O 0.4416(11) 0.1840(3) 1.0801(10) 0.068(5) Uani 1 1 d .
O60 O 0.2408(10) 0.1116(3) 1.1745(10) 0.062(4) Uani 1 1 d .
O70 O 0.7478(11) 0.1861(4) 1.0747(11) 0.073(5) Uani 1 1 d .
O80 O 0.3442(10) 0.1679(3) 0.6496(9) 0.054(4) Uani 1 1 d .
O90 O 0.1203(10) 0.1600(4) 0.8514(10) 0.067(4) Uani 1 1 d .
O100 O 0.5312(9) 0.1805(3) 1.2726(9) 0.060(4) Uani 1 1 d .
N100 N 0.1763(13) -0.0137(4) 0.6838(14) 0.064(5) Uani 1 1 d .
O110 O 0.4136(8) 0.2283(3) 0.9523(8) 0.041(3) Uani 1 1 d .
O111 O 0.5390(10) 0.0006(3) 0.9509(10) 0.058(4) Uani 1 1 d .
H111 H 0.5724 0.0007 0.9091 0.070 Uiso 1 1 calc R
C111 C 0.1458(14) -0.0396(6) 0.6174(16) 0.074(8) Uani 1 1 d .
H11A H 0.0766 -0.0406 0.5934 0.088 Uiso 1 1 calc R
H11B H 0.1686 -0.0370 0.5643 0.088 Uiso 1 1 calc R
C112 C 0.1850(18) -0.0670(5) 0.6669(17) 0.073(7) Uani 1 1 d .
H11C H 0.1597 -0.0701 0.7180 0.088 Uiso 1 1 calc R
H11D H 0.2541 -0.0656 0.6936 0.088 Uiso 1 1 calc R
C113 C 0.1580(18) -0.0928(6) 0.5978(19) 0.083(8) Uani 1 1 d .
H11E H 0.0890 -0.0942 0.5710 0.099 Uiso 1 1 calc R
H11F H 0.1837 -0.0898 0.5468 0.099 Uiso 1 1 calc R
C114 C 0.1973(18) -0.1197(6) 0.6485(18) 0.085(8) Uani 1 1 d .
H11G H 0.1880 -0.1197 0.7087 0.127 Uiso 1 1 calc R
H11H H 0.2644 -0.1209 0.6571 0.127 Uiso 1 1 calc R
H11I H 0.1649 -0.1359 0.6123 0.127 Uiso 1 1 calc R
C121 C 0.2825(14) -0.0100(5) 0.7159(14) 0.054(5) Uani 1 1 d .
H12A H 0.2989 0.0073 0.7542 0.065 Uiso 1 1 calc R
H12B H 0.3119 -0.0262 0.7555 0.065 Uiso 1 1 calc R
C122 C 0.3240(15) -0.0077(5) 0.6386(15) 0.063(6) Uani 1 1 d .
H12C H 0.2957 0.0085 0.5986 0.076 Uiso 1 1 calc R
H12D H 0.3096 -0.0250 0.6005 0.076 Uiso 1 1 calc R
C123 C 0.4316(15) -0.0037(5) 0.6790(16) 0.067(7) Uani 1 1 d .
H12E H 0.4459 0.0139 0.7158 0.080 Uiso 1 1 calc R
H12F H 0.4596 -0.0197 0.7204 0.080 Uiso 1 1 calc R
C124 C 0.4746(17) -0.0022(6) 0.6013(17) 0.076(7) Uani 1 1 d .
H12G H 0.4845 0.0176 0.5884 0.114 Uiso 1 1 calc R
H12H H 0.4320 -0.0110 0.5456 0.114 Uiso 1 1 calc R
H12I H 0.5348 -0.0121 0.6203 0.114 Uiso 1 1 calc R
C131 C 0.1258(15) 0.0080(5) 0.6115(17) 0.063(6) Uani 1 1 d .
H13A H 0.1498 0.0071 0.5588 0.075 Uiso 1 1 calc R
H13B H 0.0579 0.0038 0.5884 0.075 Uiso 1 1 calc R
C132 C 0.1410(18) 0.0373(6) 0.6527(16) 0.075(7) Uani 1 1 d .
H13C H 0.2079 0.0428 0.6703 0.090 Uiso 1 1 calc R
H13D H 0.1209 0.0384 0.7078 0.090 Uiso 1 1 calc R
C133 C 0.0794(16) 0.0565(5) 0.5744(12) 0.068(7) Uani 1 1 d .
H13E H 0.0127 0.0512 0.5587 0.081 Uiso 1 1 calc R
H13F H 0.0978 0.0543 0.5184 0.081 Uiso 1 1 calc R
C134 C 0.0937(18) 0.0877(6) 0.6084(18) 0.085(8) Uani 1 1 d .
H13G H 0.0969 0.0999 0.5580 0.128 Uiso 1 1 calc R
H13H H 0.1522 0.0892 0.6604 0.128 Uiso 1 1 calc R
H13I H 0.0410 0.0935 0.6281 0.128 Uiso 1 1 calc R
C141 C 0.1588(17) -0.0147(6) 0.7758(17) 0.072(7) Uani 1 1 d .
H14G H 0.1942 -0.0306 0.8133 0.087 Uiso 1 1 calc R
H14H H 0.1808 0.0030 0.8101 0.087 Uiso 1 1 calc R
C142 C 0.0561(19) -0.0185(7) 0.7599(18) 0.090(9) Uani 1 1 d .
H14I H 0.0328 -0.0364 0.7269 0.108 Uiso 1 1 calc R
H14J H 0.0193 -0.0026 0.7240 0.108 Uiso 1 1 calc R
C143 C 0.0506(17) -0.0192(7) 0.861(2) 0.097(10) Uani 1 1 d .
H14K H 0.0909 -0.0346 0.8957 0.117 Uiso 1 1 calc R
H14L H 0.0755 -0.0012 0.8921 0.117 Uiso 1 1 calc R
C144 C -0.0497(18) -0.0235(7) 0.863(2) 0.102(10) Uani 1 1 d .
H14A H -0.0948 -0.0183 0.8031 0.152 Uiso 1 1 calc R
H14B H -0.0595 -0.0116 0.9112 0.152 Uiso 1 1 calc R
H14C H -0.0585 -0.0433 0.8762 0.152 Uiso 1 1 calc R
N200 N 0.4622(14) 0.1133(5) 0.4742(11) 0.070(6) Uani 1 1 d .
C211 C 0.5125(16) 0.0975(5) 0.5605(16) 0.067(6) Uani 1 1 d .
H21A H 0.4695 0.0838 0.5744 0.080 Uiso 1 1 calc R
H21B H 0.5349 0.1108 0.6130 0.080 Uiso 1 1 calc R
C212 C 0.5981(17) 0.0816(6) 0.5465(16) 0.073(7) Uani 1 1 d .
H21C H 0.5762 0.0684 0.4938 0.087 Uiso 1 1 calc R
H21D H 0.6420 0.0952 0.5339 0.087 Uiso 1 1 calc R
C213 C 0.6476(17) 0.0651(6) 0.6371(19) 0.078(8) Uani 1 1 d .
H21E H 0.6690 0.0785 0.6893 0.094 Uiso 1 1 calc R
H21F H 0.6025 0.0518 0.6498 0.094 Uiso 1 1 calc R
C214 C 0.7307(17) 0.0487(5) 0.6290(18) 0.081(8) Uani 1 1 d .
H21G H 0.7107 0.0371 0.5732 0.121 Uiso 1 1 calc R
H21H H 0.7560 0.0366 0.6832 0.121 Uiso 1 1 calc R
H21I H 0.7792 0.0619 0.6253 0.121 Uiso 1 1 calc R
C221 C 0.5309(17) 0.1344(5) 0.4524(18) 0.072(7) Uani 1 1 d .
H22I H 0.5840 0.1239 0.4435 0.087 Uiso 1 1 calc R
H22J H 0.4981 0.1446 0.3944 0.087 Uiso 1 1 calc R
C222 C 0.568(2) 0.1554(6) 0.530(2) 0.088(8) Uani 1 1 d .
H22K H 0.5152 0.1640 0.5457 0.106 Uiso 1 1 calc R
H22L H 0.6101 0.1460 0.5854 0.106 Uiso 1 1 calc R
C223 C 0.619(2) 0.1775(6) 0.497(2) 0.091(9) Uani 1 1 d .
H22A H 0.5982 0.1775 0.4286 0.109 Uiso 1 1 calc R
H22B H 0.6873 0.1733 0.5197 0.109 Uiso 1 1 calc R
C224 C 0.602(2) 0.2065(6) 0.5320(19) 0.092(9) Uani 1 1 d .
H22C H 0.6454 0.2203 0.5210 0.138 Uiso 1 1 calc R
H22D H 0.6115 0.2054 0.5982 0.138 Uiso 1 1 calc R
H22E H 0.5373 0.2124 0.4991 0.138 Uiso 1 1 calc R
C231 C 0.3780(18) 0.1288(6) 0.4887(17) 0.079(8) Uani 1 1 d .
H23A H 0.3355 0.1149 0.5022 0.095 Uiso 1 1 calc R
H23B H 0.4008 0.1416 0.5423 0.095 Uiso 1 1 calc R
C232 C 0.3240(19) 0.1458(6) 0.4031(17) 0.086(8) Uani 1 1 d .
H23C H 0.2995 0.1331 0.3494 0.104 Uiso 1 1 calc R
H23D H 0.3662 0.1598 0.3888 0.104 Uiso 1 1 calc R
C233 C 0.2409(17) 0.1614(7) 0.4225(17) 0.086(9) Uani 1 1 d .
H23E H 0.1979 0.1475 0.4355 0.103 Uiso 1 1 calc R
H23F H 0.2651 0.1740 0.4766 0.103 Uiso 1 1 calc R
C234 C 0.1885(17) 0.1788(6) 0.3355(17) 0.077(7) Uani 1 1 d .
H23G H 0.2179 0.1758 0.2880 0.115 Uiso 1 1 calc R
H23H H 0.1917 0.1989 0.3515 0.115 Uiso 1 1 calc R
H23I H 0.1228 0.1729 0.3120 0.115 Uiso 1 1 calc R
C241 C 0.4253(17) 0.0925(5) 0.3942(15) 0.068(7) Uani 1 1 d .
H24I H 0.4781 0.0818 0.3855 0.081 Uiso 1 1 calc R
H24J H 0.3931 0.1029 0.3364 0.081 Uiso 1 1 calc R
C242 C 0.3560(19) 0.0720(5) 0.4169(17) 0.076(7) Uani 1 1 d .
H24K H 0.3030 0.0826 0.4257 0.091 Uiso 1 1 calc R
H24L H 0.3879 0.0614 0.4740 0.091 Uiso 1 1 calc R
C243 C 0.320(2) 0.0514(5) 0.332(2) 0.082(8) Uani 1 1 d .
H24A H 0.3728 0.0408 0.3235 0.099 Uiso 1 1 calc R
H24B H 0.2881 0.0621 0.2750 0.099 Uiso 1 1 calc R
C244 C 0.2478(17) 0.0302(6) 0.3545(18) 0.086(9) Uani 1 1 d .
H24C H 0.2826 0.0163 0.4000 0.130 Uiso 1 1 calc R
H24D H 0.2108 0.0206 0.2978 0.130 Uiso 1 1 calc R
H24E H 0.2059 0.0409 0.3795 0.130 Uiso 1 1 calc R
N300 N 0.9669(13) 0.1432(5) 1.0119(13) 0.073(6) Uani 1 1 d .
C311 C 0.9409(15) 0.1362(5) 1.0971(14) 0.059(6) Uani 1 1 d .
H31A H 0.8831 0.1247 1.0787 0.070 Uiso 1 1 calc R
H31B H 0.9276 0.1539 1.1246 0.070 Uiso 1 1 calc R
C312 C 1.0202(17) 0.1199(5) 1.1705(12) 0.065(7) Uani 1 1 d .
H31C H 1.0345 0.1022 1.1435 0.078 Uiso 1 1 calc R
H31D H 1.0778 0.1315 1.1911 0.078 Uiso 1 1 calc R
C313 C 0.9875(19) 0.1131(6) 1.2525(17) 0.080(8) Uani 1 1 d .
H31E H 0.9733 0.1309 1.2793 0.096 Uiso 1 1 calc R
H31F H 0.9293 0.1017 1.2314 0.096 Uiso 1 1 calc R
C314 C 1.0625(18) 0.0970(7) 1.3254(16) 0.086(9) Uani 1 1 d .
H31G H 1.0663 0.0777 1.3037 0.130 Uiso 1 1 calc R
H31H H 1.0467 0.0963 1.3825 0.130 Uiso 1 1 calc R
H31I H 1.1230 0.1064 1.3374 0.130 Uiso 1 1 calc R
C321 C 1.0542(15) 0.1629(5) 1.0364(16) 0.060(6) Uani 1 1 d .
H32G H 1.1092 0.1526 1.0774 0.072 Uiso 1 1 calc R
H32H H 1.0675 0.1678 0.9792 0.072 Uiso 1 1 calc R
C322 C 1.0404(17) 0.1902(5) 1.0844(17) 0.067(6) Uani 1 1 d .
H32I H 0.9847 0.2005 1.0449 0.080 Uiso 1 1 calc R
H32J H 1.0305 0.1857 1.1436 0.080 Uiso 1 1 calc R
C323 C 1.1267(18) 0.2082(6) 1.102(2) 0.081(8) Uani 1 1 d .
H32K H 1.1350 0.2133 1.0423 0.097 Uiso 1 1 calc R
H32L H 1.1827 0.1975 1.1389 0.097 Uiso 1 1 calc R
C324 C 1.117(2) 0.2353(7) 1.1537(18) 0.094(10) Uani 1 1 d .
H32A H 1.0508 0.2403 1.1375 0.141 Uiso 1 1 calc R
H32B H 1.1512 0.2507 1.1362 0.141 Uiso 1 1 calc R
H32C H 1.1434 0.2320 1.2203 0.141 Uiso 1 1 calc R
C331 C 0.8798(14) 0.1580(6) 0.9510(17) 0.072(7) Uani 1 1 d .
H33A H 0.8643 0.1739 0.9851 0.087 Uiso 1 1 calc R
H33B H 0.8264 0.1446 0.9342 0.087 Uiso 1 1 calc R
C332 C 0.8952(17) 0.1690(6) 0.8631(17) 0.078(8) Uani 1 1 d .
H33C H 0.9119 0.1532 0.8294 0.094 Uiso 1 1 calc R
H33D H 0.9476 0.1827 0.8796 0.094 Uiso 1 1 calc R
C333 C 0.8045(17) 0.1835(6) 0.8009(18) 0.080(8) Uani 1 1 d .
H33E H 0.7492 0.1732 0.8056 0.095 Uiso 1 1 calc R
H33F H 0.8018 0.2031 0.8222 0.095 Uiso 1 1 calc R
C334 C 0.802(2) 0.1837(6) 0.7018(19) 0.095(9) Uani 1 1 d .
H33G H 0.8461 0.1697 0.6934 0.142 Uiso 1 1 calc R
H33H H 0.8192 0.2025 0.6862 0.142 Uiso 1 1 calc R
H33I H 0.7384 0.1791 0.6614 0.142 Uiso 1 1 calc R
C341 C 0.9953(15) 0.1189(5) 0.9645(15) 0.057(6) Uani 1 1 d .
H34I H 1.0529 0.1101 1.0066 0.068 Uiso 1 1 calc R
H34J H 1.0088 0.1258 0.9092 0.068 Uiso 1 1 calc R
C342 C 0.9146(16) 0.0966(5) 0.9355(16) 0.065(6) Uani 1 1 d .
H34K H 0.9030 0.0892 0.9911 0.078 Uiso 1 1 calc R
H34L H 0.8562 0.1056 0.8956 0.078 Uiso 1 1 calc R
C343 C 0.9419(19) 0.0724(6) 0.8832(19) 0.082(8) Uani 1 1 d .
H34A H 0.9486 0.0796 0.8251 0.099 Uiso 1 1 calc R
H34B H 1.0027 0.0643 0.9212 0.099 Uiso 1 1 calc R
C344 C 0.8672(18) 0.0502(7) 0.8625(19) 0.089(9) Uani 1 1 d .
H34C H 0.8880 0.0347 0.9066 0.134 Uiso 1 1 calc R
H34D H 0.8554 0.0431 0.7997 0.134 Uiso 1 1 calc R
H34E H 0.8095 0.0584 0.8676 0.134 Uiso 1 1 calc R
N400 N 0.1416(15) 0.2365(4) 0.6706(13) 0.075(6) Uani 1 1 d .
C411 C 0.0483(17) 0.2510(5) 0.6576(16) 0.064(6) Uani 1 1 d .
H41A H 0.0580 0.2717 0.6590 0.077 Uiso 1 1 calc R
H41B H 0.0043 0.2461 0.5958 0.077 Uiso 1 1 calc R
C412 C 0.004(2) 0.2434(6) 0.729(2) 0.094(10) Uani 1 1 d .
H41C H 0.0447 0.2491 0.7912 0.113 Uiso 1 1 calc R
H41D H -0.0070 0.2228 0.7289 0.113 Uiso 1 1 calc R
C413 C -0.0894(18) 0.2594(6) 0.702(2) 0.088(9) Uani 1 1 d .
H41E H -0.0770 0.2797 0.6975 0.106 Uiso 1 1 calc R
H41F H -0.1294 0.2529 0.6404 0.106 Uiso 1 1 calc R
C414 C -0.1429(19) 0.2555(6) 0.7702(19) 0.086(8) Uani 1 1 d .
H41G H -0.1039 0.2450 0.8242 0.129 Uiso 1 1 calc R
H41H H -0.2008 0.2450 0.7404 0.129 Uiso 1 1 calc R
H41I H -0.1584 0.2740 0.7897 0.129 Uiso 1 1 calc R
C421 C 0.1297(19) 0.2041(6) 0.6672(18) 0.082(8) Uani 1 1 d .
H42A H 0.1906 0.1954 0.6718 0.098 Uiso 1 1 calc R
H42B H 0.1134 0.1980 0.7217 0.098 Uiso 1 1 calc R
C422 C 0.056(2) 0.1929(6) 0.5809(16) 0.083(8) Uani 1 1 d .
H42C H -0.0055 0.2014 0.5765 0.100 Uiso 1 1 calc R
H42D H 0.0716 0.1990 0.5262 0.100 Uiso 1 1 calc R
C423 C 0.046(2) 0.1616(6) 0.579(2) 0.096(9) Uani 1 1 d .
H42E H 0.1073 0.1531 0.5836 0.115 Uiso 1 1 calc R
H42F H 0.0300 0.1555 0.6336 0.115 Uiso 1 1 calc R
C424 C -0.026(2) 0.1506(7) 0.495(2) 0.116(12) Uani 1 1 d .
H42G H -0.0728 0.1653 0.4682 0.173 Uiso 1 1 calc R
H42H H -0.0570 0.1341 0.5109 0.173 Uiso 1 1 calc R
H42I H 0.0038 0.1450 0.4495 0.173 Uiso 1 1 calc R
C431 C 0.1719(17) 0.2473(6) 0.5898(15) 0.073(7) Uani 1 1 d .
H43G H 0.1775 0.2681 0.5927 0.087 Uiso 1 1 calc R
H43H H 0.1241 0.2421 0.5305 0.087 Uiso 1 1 calc R
C432 C 0.2676(19) 0.2340(6) 0.5956(19) 0.079(8) Uani 1 1 d .
H43I H 0.3154 0.2387 0.6555 0.095 Uiso 1 1 calc R
H43J H 0.2619 0.2132 0.5906 0.095 Uiso 1 1 calc R
C433 C 0.2966(18) 0.2457(6) 0.5167(17) 0.074(7) Uani 1 1 d .
H43K H 0.2469 0.2417 0.4574 0.089 Uiso 1 1 calc R
H43L H 0.3035 0.2665 0.5232 0.089 Uiso 1 1 calc R
C434 C 0.3882(19) 0.2330(6) 0.516(2) 0.095(9) Uani 1 1 d .
H43A H 0.4306 0.2307 0.5790 0.142 Uiso 1 1 calc R
H43B H 0.4172 0.2454 0.4816 0.142 Uiso 1 1 calc R
H43C H 0.3761 0.2145 0.4853 0.142 Uiso 1 1 calc R
C441 C 0.2151(16) 0.2436(5) 0.7616(14) 0.063(6) Uani 1 1 d .
H44G H 0.2748 0.2340 0.7661 0.076 Uiso 1 1 calc R
H44H H 0.1947 0.2369 0.8131 0.076 Uiso 1 1 calc R
C442 C 0.2298(18) 0.2761(5) 0.7682(19) 0.077(7) Uani 1 1 d .
H44I H 0.2502 0.2826 0.7165 0.093 Uiso 1 1 calc R
H44J H 0.1696 0.2854 0.7626 0.093 Uiso 1 1 calc R
C443 C 0.3034(19) 0.2846(7) 0.8599(19) 0.090(9) Uani 1 1 d .
H44K H 0.3637 0.2753 0.8652 0.108 Uiso 1 1 calc R
H44L H 0.2833 0.2779 0.9116 0.108 Uiso 1 1 calc R
C444 C 0.318(2) 0.3168(6) 0.8680(19) 0.090(9) Uani 1 1 d .
H44A H 0.3516 0.3229 0.8263 0.135 Uiso 1 1 calc R
H44B H 0.3550 0.3216 0.9316 0.135 Uiso 1 1 calc R
H44C H 0.2571 0.3262 0.8511 0.135 Uiso 1 1 calc R

loop_
_atom_site_aniso_label
_atom_site_aniso_U_11
_atom_site_aniso_U_22
_atom_site_aniso_U_33
_atom_site_aniso_U_23
_atom_site_aniso_U_13
_atom_site_aniso_U_12
W1 0.0240(3) 0.0697(6) 0.0300(4) -0.0111(4) 0.0045(3) 0.0182(3)
Zr1 0.0526(10) 0.0221(8) 0.0189(7) -0.0029(6) 0.0091(7) -0.0035(7)
P1 0.058(3) 0.017(2) 0.050(3) -0.002(2) 0.012(2) 0.000(2)
O1 0.050(8) 0.067(11) 0.073(10) 0.027(8) 0.023(7) -0.005(7)
O2 0.054(9) 0.067(11) 0.086(11) -0.002(9) 0.036(8) -0.001(8)
O3 0.055(8) 0.056(10) 0.056(9) -0.012(7) 0.017(7) -0.005(7)
O4 0.055(9) 0.055(10) 0.063(9) -0.010(7) 0.013(7) -0.008(7)
W2 0.0464(4) 0.0312(4) 0.0161(3) -0.0023(3) 0.0076(3) 0.0002(3)
W3 0.0429(4) 0.0448(5) 0.0292(4) 0.0019(3) 0.0008(3) -0.0217(4)
W4 0.0327(3) 0.0368(4) 0.0154(3) -0.0010(3) 0.0042(2) 0.0000(3)
W5 0.0353(4) 0.0470(5) 0.0292(4) 0.0042(3) 0.0205(3) 0.0088(3)
W6 0.0295(3) 0.0392(4) 0.0290(3) 0.0023(3) 0.0154(3) 0.0015(3)
W7 0.0220(3) 0.0364(4) 0.0379(4) -0.0045(3) 0.0094(3) -0.0061(3)
W8 0.0379(4) 0.0342(4) 0.0212(3) 0.0075(3) 0.0065(3) -0.0022(3)
W9 0.0200(3) 0.0419(4) 0.0385(4) 0.0067(3) 0.0037(3) 0.0066(3)
W10 0.0350(4) 0.0235(4) 0.0225(3) -0.0049(3) 0.0066(3) 0.0042(3)
O10 0.033(6) 0.040(7) 0.033(6) 0.004(5) 0.012(5) 0.004(5)
W11 0.0636(5) 0.0242(4) 0.0484(5) 0.0046(3) 0.0349(4) 0.0036(4)
O11 0.066(10) 0.142(17) 0.061(10) -0.062(11) 0.034(8) -0.029(10)
O12 0.065(9) 0.075(11) 0.052(9) 0.017(8) 0.022(7) 0.016(8)
O13 0.066(9) 0.078(11) 0.044(8) 0.001(7) 0.033(7) -0.002(8)
O14 0.065(10) 0.099(14) 0.068(10) -0.030(9) 0.032(8) -0.014(9)
O20 0.058(9) 0.068(10) 0.041(8) -0.004(7) 0.010(6) 0.016(7)
O21 0.120(15) 0.074(12) 0.056(10) -0.002(9) 0.026(10) 0.006(11)
O22 0.080(11) 0.046(9) 0.070(10) 0.000(8) 0.031(8) 0.006(8)
O23 0.048(8) 0.058(10) 0.068(10) 0.019(8) 0.011(7) 0.005(7)
O24 0.092(12) 0.072(12) 0.060(10) -0.011(9) 0.013(9) -0.016(10)
O25 0.036(7) 0.037(8) 0.058(8) -0.004(6) 0.008(6) -0.002(6)
O26 0.049(9) 0.095(13) 0.067(10) -0.035(9) 0.025(7) -0.025(8)
O30 0.041(7) 0.069(10) 0.033(7) -0.007(6) 0.002(6) -0.015(7)
O31 0.078(10) 0.052(9) 0.034(7) 0.007(6) 0.010(7) 0.026(8)
O32 0.031(7) 0.049(9) 0.104(12) 0.003(8) 0.010(7) 0.002(6)
O33 0.092(11) 0.065(10) 0.052(9) 0.023(8) 0.042(8) -0.006(9)
O34 0.044(8) 0.065(10) 0.067(9) 0.017(8) 0.014(7) 0.017(7)
O40 0.064(9) 0.045(8) 0.034(7) 0.006(6) -0.006(6) 0.005(7)
O41 0.075(11) 0.071(12) 0.078(12) 0.017(9) 0.003(9) 0.015(9)
O42 0.063(10) 0.040(9) 0.100(12) 0.022(8) 0.030(9) 0.016(7)
O43 0.067(10) 0.099(14) 0.066(10) -0.015(9) 0.035(8) -0.008(9)
O44 0.058(8) 0.045(8) 0.036(7) 0.001(6) 0.015(6) 0.004(6)
O45 0.042(7) 0.043(8) 0.054(8) 0.002(6) 0.008(6) 0.008(6)
O46 0.047(8) 0.079(11) 0.069(10) 0.036(9) 0.019(7) 0.012(8)
O50 0.064(10) 0.077(11) 0.067(10) -0.003(8) 0.040(8) 0.018(8)
O51 0.065(9) 0.059(10) 0.056(9) 0.020(7) 0.014(7) 0.010(8)
O52 0.087(12) 0.088(13) 0.086(12) -0.027(10) 0.045(10) -0.026(10)
O53 0.077(11) 0.065(11) 0.068(10) -0.018(8) 0.032(8) -0.026(9)
O54 0.087(11) 0.071(11) 0.061(9) 0.031(8) 0.044(9) 0.031(9)
O60 0.057(9) 0.069(11) 0.067(10) 0.003(8) 0.032(8) -0.003(8)
O70 0.071(10) 0.083(12) 0.064(10) 0.003(9) 0.020(8) -0.030(9)
O80 0.061(9) 0.058(9) 0.050(8) 0.023(7) 0.026(7) -0.001(7)
O90 0.046(8) 0.094(13) 0.053(9) -0.002(8) 0.003(7) 0.017(8)
O100 0.047(8) 0.067(10) 0.056(9) -0.036(8) 0.006(7) 0.000(7)
N100 0.056(11) 0.063(13) 0.075(13) -0.001(11) 0.024(10) -0.001(10)
O110 0.039(7) 0.043(8) 0.037(7) 0.014(6) 0.008(5) -0.001(6)
O111 0.070(9) 0.041(8) 0.070(10) 0.012(7) 0.033(8) 0.014(7)
C111 0.033(11) 0.12(2) 0.068(16) 0.018(16) 0.019(11) -0.005(13)
C112 0.070(16) 0.077(19) 0.064(16) -0.011(14) 0.011(13) 0.002(14)
C113 0.069(16) 0.077(19) 0.10(2) 0.021(16) 0.022(15) -0.029(14)
C114 0.079(18) 0.09(2) 0.078(18) -0.022(16) 0.018(15) -0.007(16)
C121 0.054(13) 0.049(13) 0.061(13) 0.007(10) 0.019(10) 0.019(10)
C122 0.053(13) 0.072(17) 0.065(15) -0.007(12) 0.020(11) -0.013(12)
C123 0.058(14) 0.070(17) 0.076(16) -0.017(13) 0.029(12) -0.024(12)
C124 0.061(15) 0.071(18) 0.092(19) 0.005(14) 0.020(14) -0.008(13)
C131 0.047(12) 0.059(15) 0.081(16) -0.016(13) 0.020(11) -0.009(11)
C132 0.079(17) 0.09(2) 0.052(14) 0.003(13) 0.021(12) 0.001(15)
C133 0.068(15) 0.10(2) 0.016(9) 0.001(11) -0.006(9) -0.006(14)
C134 0.075(18) 0.12(3) 0.071(17) -0.004(17) 0.036(14) 0.003(17)
C141 0.079(17) 0.073(18) 0.076(17) 0.025(14) 0.040(14) 0.015(14)
C142 0.10(2) 0.12(3) 0.077(18) -0.009(17) 0.057(16) -0.014(18)
C143 0.047(15) 0.11(3) 0.13(3) 0.03(2) 0.029(16) -0.002(15)
C144 0.072(19) 0.14(3) 0.10(2) 0.01(2) 0.042(17) 0.005(18)
N200 0.075(12) 0.122(18) 0.024(8) 0.010(10) 0.032(8) 0.002(12)
C211 0.071(16) 0.068(17) 0.066(15) -0.002(13) 0.031(13) -0.009(13)
C212 0.072(16) 0.09(2) 0.066(16) -0.009(14) 0.036(13) -0.012(14)
C213 0.064(16) 0.08(2) 0.09(2) 0.010(16) 0.036(14) 0.011(14)
C214 0.064(16) 0.069(18) 0.092(19) 0.011(15) 0.003(14) 0.006(13)
C221 0.066(15) 0.068(17) 0.078(17) 0.004(14) 0.017(13) -0.007(13)
C222 0.085(19) 0.08(2) 0.09(2) 0.003(17) 0.018(16) -0.003(16)
C223 0.10(2) 0.09(2) 0.08(2) -0.022(17) 0.039(17) -0.006(18)
C224 0.10(2) 0.10(2) 0.09(2) 0.021(18) 0.043(17) -0.011(18)
C231 0.073(17) 0.10(2) 0.065(16) 0.019(15) 0.022(13) 0.015(15)
C232 0.087(19) 0.10(2) 0.060(16) -0.014(15) 0.007(14) 0.010(17)
C233 0.054(14) 0.13(3) 0.061(16) -0.002(16) 0.005(12) 0.014(16)
C234 0.073(17) 0.081(19) 0.075(17) 0.011(14) 0.024(14) 0.008(14)
C241 0.071(15) 0.088(19) 0.049(13) 0.017(13) 0.027(12) 0.013(14)
C242 0.10(2) 0.070(18) 0.065(15) -0.017(13) 0.045(15) -0.006(15)
C243 0.10(2) 0.048(15) 0.11(2) 0.014(15) 0.051(18) 0.006(14)
C244 0.066(16) 0.12(3) 0.075(18) -0.003(17) 0.024(14) 0.022(16)
N300 0.054(12) 0.112(18) 0.068(13) 0.005(12) 0.041(10) 0.004(11)
C311 0.052(13) 0.074(16) 0.050(12) 0.018(11) 0.017(10) -0.004(11)
C312 0.091(17) 0.082(17) 0.022(10) 0.006(10) 0.019(10) -0.021(14)
C313 0.092(19) 0.09(2) 0.064(16) -0.018(15) 0.036(15) -0.003(16)
C314 0.079(18) 0.13(3) 0.054(15) 0.017(16) 0.030(13) -0.016(17)
C321 0.062(14) 0.057(15) 0.074(15) 0.015(12) 0.041(12) 0.025(12)
C322 0.070(15) 0.061(16) 0.067(15) -0.002(12) 0.019(12) -0.001(13)
C323 0.075(18) 0.08(2) 0.10(2) 0.020(17) 0.056(16) 0.030(15)
C324 0.10(2) 0.12(3) 0.068(17) 0.011(17) 0.034(16) -0.029(19)
C331 0.036(12) 0.085(19) 0.091(19) 0.014(15) 0.016(12) 0.000(12)
C332 0.070(16) 0.08(2) 0.079(18) 0.012(15) 0.025(14) 0.032(14)
C333 0.068(16) 0.09(2) 0.085(19) 0.020(15) 0.029(14) -0.012(14)
C334 0.12(2) 0.07(2) 0.09(2) -0.014(16) 0.026(18) -0.008(18)
C341 0.053(13) 0.063(15) 0.072(15) 0.002(12) 0.045(11) -0.003(11)
C342 0.064(14) 0.062(16) 0.070(15) 0.023(12) 0.023(12) -0.014(12)
C343 0.085(19) 0.08(2) 0.083(19) 0.010(16) 0.035(16) 0.006(16)
C344 0.075(18) 0.12(3) 0.083(19) -0.014(18) 0.044(15) -0.010(17)
N400 0.098(16) 0.057(13) 0.054(12) -0.003(10) 0.004(11) 0.015(12)
C411 0.078(16) 0.052(14) 0.068(15) 0.008(12) 0.033(13) -0.007(12)
C412 0.10(2) 0.09(2) 0.10(2) 0.050(18) 0.051(18) 0.040(18)
C413 0.074(18) 0.071(19) 0.13(3) 0.013(17) 0.053(18) 0.025(15)
C414 0.082(19) 0.09(2) 0.09(2) -0.011(16) 0.036(16) -0.005(16)
C421 0.087(19) 0.09(2) 0.082(19) -0.014(16) 0.040(16) 0.000(16)
C422 0.09(2) 0.10(2) 0.047(14) 0.005(14) 0.010(13) 0.004(17)
C423 0.10(2) 0.056(18) 0.12(3) -0.006(17) 0.021(19) 0.003(16)
C424 0.12(3) 0.13(3) 0.14(3) -0.04(2) 0.09(2) -0.02(2)
C431 0.077(17) 0.09(2) 0.049(14) 0.002(13) 0.016(12) -0.019(14)
C432 0.09(2) 0.072(18) 0.09(2) 0.018(15) 0.060(16) 0.003(15)
C433 0.083(18) 0.073(18) 0.075(17) 0.001(14) 0.037(14) -0.004(14)
C434 0.09(2) 0.08(2) 0.14(3) 0.016(19) 0.07(2) -0.002(16)
C441 0.062(14) 0.090(19) 0.039(11) 0.021(12) 0.017(10) 0.005(13)
C442 0.080(18) 0.048(15) 0.10(2) -0.004(14) 0.022(15) 0.001(13)
C443 0.076(18) 0.11(3) 0.09(2) -0.011(18) 0.028(16) 0.003(17)
C444 0.10(2) 0.09(2) 0.08(2) -0.024(16) 0.026(16) -0.029(17)

loop_
_atom_type_symbol
_atom_type_description
_atom_type_scat_dispersion_real
_atom_type_scat_dispersion_imag
_atom_type_scat_source
C C 0.0033 0.0016 'International Tables Vol C Tables 4.2.6.8 and 6.1.1.4'
H H 0.0000 0.0000 'International Tables Vol C Tables 4.2.6.8 and 6.1.1.4'
N N 0.0061 0.0033 'International Tables Vol C Tables 4.2.6.8 and 6.1.1.4'
O O 0.0106 0.0060 'International Tables Vol C Tables 4.2.6.8 and 6.1.1.4'
P P 0.1023 0.0942 'International Tables Vol C Tables 4.2.6.8 and 6.1.1.4'
W W -0.8490 6.8722 'International Tables Vol C Tables 4.2.6.8 and 6.1.1.4'
Zr Zr -2.9673 0.5597 'International Tables Vol C Tables 4.2.6.8 and 6.1.1.4'

loop_
_geom_angle_atom_site_label_1
_geom_angle_atom_site_label_2
_geom_angle_atom_site_label_3
_geom_angle
_geom_angle_site_symmetry_1
_geom_angle_site_symmetry_3
O10 W1 O11 101.8(7) . .
O10 W1 O26 104.8(6) . .
O11 W1 O26 90.4(6) . .
O10 W1 O21 99.8(7) . .
O11 W1 O21 93.9(8) . .
O26 W1 O21 153.5(8) . .
O10 W1 O31 98.8(6) . .
O11 W1 O31 159.4(7) . .
O26 W1 O31 83.6(6) . .
O21 W1 O31 83.2(6) . .
O11 Zr1 O13 143.7(7) . .
O11 Zr1 O111 91.1(6) . .
O13 Zr1 O111 122.0(6) . .
O11 Zr1 O12 89.2(6) . .
O13 Zr1 O12 81.4(5) . .
O111 Zr1 O12 82.8(6) . .
O11 Zr1 O14 79.4(6) . .
O13 Zr1 O14 87.7(6) . .
O111 Zr1 O14 131.1(7) . .
O12 Zr1 O14 143.8(7) . .
O11 Zr1 O111 126.2(7) . 3_657
O13 Zr1 O111 85.5(6) . 3_657
O111 Zr1 O111 63.2(6) . 3_657
O12 Zr1 O111 128.7(6) . 3_657
O14 Zr1 O111 84.2(6) . 3_657
O11 Zr1 O1 85.5(7) . .
O13 Zr1 O1 59.2(5) . .
O111 Zr1 O1 144.0(5) . .
O12 Zr1 O1 61.3(5) . .
O14 Zr1 O1 83.4(6) . .
O111 Zr1 O1 142.9(5) 3_657 .
O11 Zr1 Zr1 111.3(6) . 3_657
O13 Zr1 Zr1 105.0(4) . 3_657
O111 Zr1 Zr1 32.2(4) . 3_657
O12 Zr1 Zr1 107.5(4) . 3_657
O14 Zr1 Zr1 108.7(5) . 3_657
O111 Zr1 Zr1 31.0(4) 3_657 3_657
O1 Zr1 Zr1 160.5(3) . 3_657
O1 P1 O4 112.2(8) . .
O1 P1 O3 109.1(8) . .
O4 P1 O3 111.1(8) . .
O1 P1 O2 110.3(9) . .
O4 P1 O2 107.4(8) . .
O3 P1 O2 106.6(8) . .
P1 O1 W3 125.7(9) . .
P1 O1 W2 122.0(7) . .
W3 O1 W2 90.9(5) . .
P1 O1 Zr1 127.2(8) . .
W3 O1 Zr1 90.4(5) . .
W2 O1 Zr1 89.9(5) . .
P1 O2 W9 125.4(8) . .
P1 O2 W8 122.5(8) . .
W9 O2 W8 92.1(5) . .
P1 O2 W11 123.8(9) . .
W9 O2 W11 92.6(5) . .
W8 O2 W11 91.1(5) . .
P1 O3 W6 124.6(8) . .
P1 O3 W10 125.9(8) . .
W6 O3 W10 91.6(5) . .
P1 O3 W4 121.5(8) . .
W6 O3 W4 92.0(5) . .
W10 O3 W4 91.6(4) . .
P1 O4 W5 126.0(8) . .
P1 O4 W7 125.9(8) . .
W5 O4 W7 93.1(5) . .
O20 W2 O12 102.7(7) . .
O20 W2 O23 96.7(7) . .
O12 W2 O23 89.6(6) . .
O20 W2 O32 98.4(7) . .
O12 W2 O32 158.9(7) . .
O23 W2 O32 88.1(6) . .
O20 W2 O22 106.4(7) . .
O12 W2 O22 90.8(6) . .
O23 W2 O22 156.2(6) . .
O32 W2 O22 83.1(6) . .
O20 W2 O1 162.8(6) . .
O12 W2 O1 69.0(6) . .
O23 W2 O1 68.9(5) . .
O32 W2 O1 90.7(6) . .
O22 W2 O1 89.1(5) . .
O30 W3 O13 101.7(7) . .
O30 W3 O24 102.8(7) . .
O13 W3 O24 90.4(7) . .
O30 W3 O33 102.7(7) . .
O13 W3 O33 155.6(7) . .
O24 W3 O33 85.8(7) . .
O30 W3 O23 98.8(6) . .
O13 W3 O23 90.6(6) . .
O24 W3 O23 157.7(7) . .
O33 W3 O23 84.2(6) . .
O30 W3 O1 163.2(6) . .
O13 W3 O1 67.8(6) . .
O24 W3 O1 90.7(6) . .
O33 W3 O1 88.1(6) . .
O23 W3 O1 69.2(5) . .
O40 W4 O14 103.6(7) . .
O40 W4 O26 103.4(7) . .
O14 W4 O26 89.6(7) . .
O40 W4 O34 100.4(6) . .
O14 W4 O34 155.9(7) . .
O26 W4 O34 82.0(6) . .
O40 W4 O25 101.1(6) . .
O14 W4 O25 91.4(6) . .
O26 W4 O25 154.5(7) . .
O34 W4 O25 86.9(5) . .
O40 W4 O3 156.6(6) . .
O14 W4 O3 95.8(7) . .
O26 W4 O3 89.7(6) . .
O34 W4 O3 61.8(5) . .
O25 W4 O3 64.9(5) . .
O50 W5 O22 103.2(7) . .
O50 W5 O21 100.4(8) . .
O22 W5 O21 89.3(7) . .
O50 W5 O42 103.5(7) . .
O22 W5 O42 88.6(7) . .
O21 W5 O42 155.9(7) . .
O50 W5 O41 101.4(8) . .
O22 W5 O41 155.4(7) . .
O21 W5 O41 85.4(7) . .
O42 W5 O41 86.5(7) . .
O50 W5 O4 161.2(6) . .
O22 W5 O4 89.9(6) . .
O21 W5 O4 65.8(6) . .
O42 W5 O4 90.2(6) . .
O41 W5 O4 66.1(6) . .
O60 W6 O25 98.0(7) . .
O60 W6 O44 105.0(6) . .
O25 W6 O44 156.9(6) . .
O60 W6 O24 102.3(8) . .
O25 W6 O24 88.8(6) . .
O44 W6 O24 87.7(6) . .
O60 W6 O45 100.1(7) . .
O25 W6 O45 87.8(5) . .
O44 W6 O45 86.8(5) . .
O24 W6 O45 157.7(7) . .
O60 W6 O3 159.4(6) . .
O25 W6 O3 66.6(5) . .
O44 W6 O3 90.7(5) . .
O24 W6 O3 91.5(6) . .
O45 W6 O3 67.0(5) . .
O70 W7 O46 101.9(7) . .
O70 W7 O31 103.7(8) . .
O46 W7 O31 89.5(6) . .
O70 W7 O41 100.5(8) . .
O46 W7 O41 157.4(7) . .
O31 W7 O41 88.5(6) . .
O70 W7 O51 100.4(8) . .
O46 W7 O51 85.6(6) . .
O31 W7 O51 155.9(7) . .
O41 W7 O51 87.1(6) . .
O70 W7 O4 162.4(7) . .
O46 W7 O4 93.0(6) . .
O31 W7 O4 66.7(6) . .
O41 W7 O4 65.6(6) . .
O51 W7 O4 90.0(6) . .
O80 W8 O32 105.2(7) . .
O80 W8 O52 100.0(8) . .
O32 W8 O52 154.7(8) . .
O80 W8 O43 101.6(7) . .
O32 W8 O43 88.5(7) . .
O52 W8 O43 87.6(7) . .
O80 W8 O42 101.9(7) . .
O32 W8 O42 87.0(6) . .
O52 W8 O42 86.6(7) . .
O43 W8 O42 156.4(7) . .
O80 W8 O2 159.9(6) . .
O32 W8 O2 90.0(6) . .
O52 W8 O2 65.8(7) . .
O43 W8 O2 65.1(6) . .
O42 W8 O2 91.8(6) . .
O90 W9 O33 104.7(8) . .
O90 W9 O44 102.0(6) . .
O33 W9 O44 89.7(6) . .
O90 W9 O43 101.8(7) . .
O33 W9 O43 87.1(7) . .
O44 W9 O43 156.0(6) . .
O90 W9 O53 100.1(8) . .
O33 W9 O53 155.2(7) . .
O44 W9 O53 86.3(6) . .
O43 W9 O53 86.7(7) . .
O90 W9 O2 161.6(7) . .
O33 W9 O2 88.9(6) . .
O44 W9 O2 90.2(5) . .
O43 W9 O2 66.0(6) . .
O53 W9 O2 66.7(6) . .
O100 W10 O34 107.4(7) . .
O100 W10 O46 101.7(7) . .
O34 W10 O46 86.1(6) . .
O100 W10 O45 101.5(6) . .
O34 W10 O45 90.3(6) . .
O46 W10 O45 156.6(6) . .
O100 W10 O54 102.3(7) . .
O34 W10 O54 150.3(7) . .
O46 W10 O54 87.1(6) . .
O45 W10 O54 84.7(6) . .
O100 W10 O3 163.4(7) . .
O34 W10 O3 63.2(6) . .
O46 W10 O3 91.6(6) . .
O45 W10 O3 66.3(5) . .
O54 W10 O3 88.2(6) . .
O110 W11 O54 103.9(6) . .
O110 W11 O51 102.0(6) . .
O54 W11 O51 88.8(6) . .
O110 W11 O53 100.4(6) . .
O54 W11 O53 86.7(7) . .
O51 W11 O53 157.6(7) . .
O110 W11 O52 102.0(7) . .
O54 W11 O52 154.1(8) . .
O51 W11 O52 87.7(7) . .
O53 W11 O52 86.8(7) . .
O110 W11 O2 160.5(5) . .
O54 W11 O2 89.4(6) . .
O51 W11 O2 92.4(6) . .
O53 W11 O2 65.6(6) . .
O52 W11 O2 65.1(7) . .
W1 O11 Zr1 145.5(10) . .
W2 O12 Zr1 139.7(8) . .
W3 O13 Zr1 142.0(8) . .
W4 O14 Zr1 146.6(10) . .
W5 O21 W1 139.5(10) . .
W5 O22 W2 146.4(8) . .
W2 O23 W3 130.2(8) . .
W3 O24 W6 143.4(10) . .
W6 O25 W4 136.4(7) . .
W1 O26 W4 140.2(8) . .
W7 O31 W1 137.7(8) . .
W8 O32 W2 146.1(9) . .
W9 O33 W3 145.7(9) . .
W10 O34 W4 141.9(8) . .
W7 O41 W5 134.6(10) . .
W8 O42 W5 141.1(8) . .
W8 O43 W9 136.5(9) . .
W6 O44 W9 140.9(7) . .
W10 O45 W6 134.6(7) . .
W7 O46 W10 143.8(9) . .
W11 O51 W7 141.8(8) . .
W8 O52 W11 137.7(10) . .
W11 O53 W9 134.9(9) . .
W11 O54 W10 142.9(8) . .
C141 N100 C131 119.9(18) . .
C141 N100 C121 100.9(17) . .
C131 N100 C121 112.2(17) . .
C141 N100 C111 118.6(19) . .
C131 N100 C111 94.9(17) . .
C121 N100 C111 110.8(16) . .
Zr1 O111 Zr1 116.8(6) . 3_657
C112 C111 N100 111.1(18) . .
C111 C112 C113 111(2) . .
C114 C113 C112 110(2) . .
C122 C121 N100 114.6(17) . .
C121 C122 C123 110.2(18) . .
C124 C123 C122 110.5(19) . .
C132 C131 N100 110.3(19) . .
C131 C132 C133 104.2(19) . .
C132 C133 C134 108.4(18) . .
C142 C141 N100 110(2) . .
C141 C142 C143 103(2) . .
C144 C143 C142 113(2) . .
C211 N200 C241 109(2) . .
C211 N200 C231 108.3(16) . .
C241 N200 C231 108.8(18) . .
C211 N200 C221 109.4(18) . .
C241 N200 C221 109.6(16) . .
C231 N200 C221 111(2) . .
N200 C211 C212 108.8(18) . .
C213 C212 C211 107.2(18) . .
C214 C213 C212 111(2) . .
C222 C221 N200 111(2) . .
C223 C222 C221 107(2) . .
C222 C223 C224 110(2) . .
C232 C231 N200 111(2) . .
C231 C232 C233 109(2) . .
C234 C233 C232 108(2) . .
N200 C241 C242 108.5(17) . .
C241 C242 C243 106.3(19) . .
C242 C243 C244 107(2) . .
C341 N300 C331 112.7(19) . .
C341 N300 C311 116(2) . .
C331 N300 C311 102.4(16) . .
C341 N300 C321 103.0(15) . .
C331 N300 C321 111.6(19) . .
C311 N300 C321 111.1(18) . .
N300 C311 C312 112.1(17) . .
C313 C312 C311 109(2) . .
C314 C313 C312 110(2) . .
C322 C321 N300 112.6(17) . .
C323 C322 C321 109(2) . .
C322 C323 C324 109.9(19) . .
N300 C331 C332 110.4(18) . .
C331 C332 C333 110(2) . .
C334 C333 C332 111(2) . .
N300 C341 C342 109.7(17) . .
C343 C342 C341 109.7(19) . .
C344 C343 C342 109(2) . .
C441 N400 C411 113.0(18) . .
C441 N400 C431 110.4(19) . .
C411 N400 C431 104.5(17) . .
C441 N400 C421 107.1(18) . .
C411 N400 C421 111(2) . .
C431 N400 C421 111.3(19) . .
C412 C411 N400 114.2(19) . .
C411 C412 C413 106(2) . .
C414 C413 C412 114(2) . .
C422 C421 N400 115(2) . .
C423 C422 C421 114(2) . .
C424 C423 C422 114(3) . .
N400 C431 C432 110(2) . .
C433 C432 C431 108(2) . .
C434 C433 C432 111(2) . .
N400 C441 C442 109.0(18) . .
C443 C442 C441 111(2) . .
C442 C443 C444 112(2) . .

loop_
_geom_bond_atom_site_label_1
_geom_bond_atom_site_label_2
_geom_bond_distance
_geom_bond_site_symmetry_2
W1 O10 1.705(11) .
W1 O11 1.829(17) .
W1 O26 1.845(14) .
W1 O21 1.905(16) .
W1 O31 1.964(14) .
Zr1 O11 2.031(16) .
Zr1 O13 2.062(14) .
Zr1 O111 2.061(14) .
Zr1 O12 2.080(14) .
Zr1 O14 2.089(15) .
Zr1 O111 2.127(14) 3_657
Zr1 O1 2.708(15) .
Zr1 Zr1 3.568(3) 3_657
P1 O1 1.517(16) .
P1 O4 1.529(15) .
P1 O3 1.533(14) .
P1 O2 1.568(16) .
O1 W3 2.436(13) .
O1 W2 2.485(16) .
O2 W9 2.416(14) .
O2 W8 2.481(16) .
O2 W11 2.482(16) .
O3 W6 2.443(14) .
O3 W10 2.474(13) .
O3 W4 2.495(15) .
O4 W5 2.421(15) .
O4 W7 2.462(14) .
W2 O20 1.689(13) .
W2 O12 1.829(14) .
W2 O23 1.905(14) .
W2 O32 1.939(14) .
W2 O22 1.947(16) .
W3 O30 1.677(12) .
W3 O13 1.802(15) .
W3 O24 1.886(16) .
W3 O33 1.950(15) .
W3 O23 1.963(15) .
W4 O40 1.692(12) .
W4 O14 1.776(16) .
W4 O26 1.913(14) .
W4 O34 1.927(15) .
W4 O25 1.938(12) .
W5 O50 1.704(13) .
W5 O22 1.800(15) .
W5 O21 1.890(17) .
W5 O42 1.896(14) .
W5 O41 1.938(18) .
W6 O60 1.650(13) .
W6 O25 1.887(12) .
W6 O44 1.895(12) .
W6 O24 1.902(16) .
W6 O45 1.913(13) .
W7 O70 1.687(15) .
W7 O46 1.863(15) .
W7 O31 1.873(13) .
W7 O41 1.905(18) .
W7 O51 1.929(14) .
W8 O80 1.693(12) .
W8 O32 1.834(15) .
W8 O52 1.872(17) .
W8 O43 1.874(15) .
W8 O42 1.886(14) .
W9 O90 1.666(13) .
W9 O33 1.817(16) .
W9 O44 1.902(12) .
W9 O43 1.921(15) .
W9 O53 1.931(14) .
W10 O100 1.690(12) .
W10 O34 1.841(14) .
W10 O46 1.895(14) .
W10 O45 1.909(13) .
W10 O54 1.928(14) .
W11 O110 1.696(12) .
W11 O54 1.865(14) .
W11 O51 1.879(15) .
W11 O53 1.902(15) .
W11 O52 1.925(16) .
N100 C141 1.52(3) .
N100 C131 1.52(3) .
N100 C121 1.53(3) .
N100 C111 1.56(3) .
O111 Zr1 2.127(14) 3_657
C111 C112 1.52(3) .
C112 C113 1.58(3) .
C113 C114 1.51(3) .
C121 C122 1.52(3) .
C122 C123 1.55(3) .
C123 C124 1.53(3) .
C131 C132 1.51(3) .
C132 C133 1.55(3) .
C133 C134 1.56(3) .
C141 C142 1.50(3) .
C142 C143 1.58(4) .
C143 C144 1.54(3) .
N200 C211 1.50(3) .
N200 C241 1.53(3) .
N200 C231 1.55(3) .
N200 C221 1.56(3) .
C211 C212 1.57(3) .
C212 C213 1.56(3) .
C213 C214 1.52(3) .
C221 C222 1.51(3) .
C222 C223 1.49(4) .
C223 C224 1.53(4) .
C231 C232 1.53(3) .
C232 C233 1.57(3) .
C233 C234 1.55(3) .
C241 C242 1.55(3) .
C242 C243 1.58(3) .
C243 C244 1.60(3) .
N300 C341 1.50(3) .
N300 C331 1.51(3) .
N300 C311 1.52(2) .
N300 C321 1.56(3) .
C311 C312 1.56(3) .
C312 C313 1.53(3) .
C313 C314 1.51(3) .
C321 C322 1.54(3) .
C322 C323 1.51(3) .
C323 C324 1.54(4) .
C331 C332 1.53(3) .
C332 C333 1.55(3) .
C333 C334 1.51(3) .
C341 C342 1.56(3) .
C342 C343 1.53(3) .
C343 C344 1.50(3) .
N400 C441 1.51(3) .
N400 C411 1.52(3) .
N400 C431 1.54(3) .
N400 C421 1.54(3) .
C411 C412 1.50(3) .
C412 C413 1.53(3) .
C413 C414 1.53(3) .
C421 C422 1.52(3) .
C422 C423 1.49(4) .
C423 C424 1.49(4) .
C431 C432 1.55(3) .
C432 C433 1.52(3) .
C433 C434 1.52(3) .
C441 C442 1.56(3) .
C442 C443 1.53(3) .
C443 C444 1.54(4) .
